data_4102623
loop_
_publ_author_name
'Eduardo Sola'
'Alba Garc\'ia-Camprub\'i'
'Jos\'e L. Andr\'es'
'Marta Mart\'in'
'Pablo Plou'

_publ_contact_author_address
;
  Dr. Marta Mart\'in
  Departamento de Qu\'imica Inorg\'anica - I.C.M.A.
  Facultad de Ciencias
  Universidad de Zaragoza - C.S.I.C.
  50009 Zaragoza, Spain
;
_publ_contact_author_email martam@unizar.es
_publ_contact_author_fax '+34 956 761187'
_publ_contact_author_name 'Dr. Marta Mart\'in'
_publ_contact_author_phone '+34 976 762026'
_publ_section_title
;
 Iridium Compounds with \k-P,P,Si(biPSi) Pincer Ligands: Favoring Reactive
 Structures in Unsaturated Complexes
;
_journal_name_full 'Journal of the American Chemical Society'
_journal_page_first 9111
_journal_page_last 9121
_journal_paper_doi 10.1021/ja102479h
_journal_volume 132
_journal_year 2010
_chemical_formula_moiety 'C32 H36 Br Ir O P2 Si'
_chemical_formula_sum 'C32 H36 Br Ir O P2 Si'
_chemical_formula_weight 798.78
_space_group_IT_number 14
_symmetry_cell_setting monoclinic
_symmetry_space_group_name_Hall '-P 2ybc'
_symmetry_space_group_name_H-M 'P 1 21/c 1'
_atom_sites_solution_hydrogens geom
_atom_sites_solution_primary heavy
_atom_sites_solution_secondary difmap
_audit_creation_method SHELXL-97
_cell_angle_alpha 90.00
_cell_angle_beta 100.8880(10)
_cell_angle_gamma 90.00
_cell_formula_units_Z 4
_cell_length_a 11.4095(8)
_cell_length_b 18.8397(13)
_cell_length_c 14.1399(10)
_cell_measurement_reflns_used 6081
_cell_measurement_temperature 100(2)
_cell_measurement_theta_max 28.857
_cell_measurement_theta_min 2.370
_cell_volume 2984.7(4)
_computing_cell_refinement 'SAINT+ v. 6.01 (Bruker AXS, 2000)'
_computing_data_collection 'SMART v. 5.611 (Bruker AXS, 2000)'
_computing_data_reduction 'SAINT+ v. 6.01 (Bruker AXS, 2000)'
_computing_molecular_graphics 'XP program, SHELXTL v6.10,Bruker2000'
_computing_publication_material 'XCIF program, SHELXTLv6.10,BrukerAXS'
_computing_structure_refinement 'SHELXL-97 (Sheldrick, 1997)'
_computing_structure_solution 'SHELXS-97 (Sheldrick, 1990)'
_diffrn_ambient_temperature 100(2)
_diffrn_detector_area_resol_mean 8.26
_diffrn_measured_fraction_theta_full 0.997
_diffrn_measured_fraction_theta_max 0.931
_diffrn_measurement_device_type 'Bruker SMART APEX CCD system'
_diffrn_measurement_method '\w rotations with narrow frames'
_diffrn_radiation_monochromator graphite
_diffrn_radiation_source 'fine-focus sealed tube'
_diffrn_radiation_type MoK\a
_diffrn_radiation_wavelength 0.71073
_diffrn_reflns_av_R_equivalents 0.0445
_diffrn_reflns_av_sigmaI/netI 0.0440
_diffrn_reflns_limit_h_max 15
_diffrn_reflns_limit_h_min -15
_diffrn_reflns_limit_k_max 25
_diffrn_reflns_limit_k_min -25
_diffrn_reflns_limit_l_max 18
_diffrn_reflns_limit_l_min -19
_diffrn_reflns_number 33677
_diffrn_reflns_theta_full 27.50
_diffrn_reflns_theta_max 28.92
_diffrn_reflns_theta_min 1.82
_diffrn_standards_decay_% 'no decay'
_exptl_absorpt_coefficient_mu 5.984
_exptl_absorpt_correction_T_max 0.211
_exptl_absorpt_correction_T_min 0.111
_exptl_absorpt_correction_type multi-scan
_exptl_absorpt_process_details
;
  SADABS: Area-Detector Absorption Correction. (1996)  Bruker-AXS 
  within SAINT+ package, v. 6.01.
;
_exptl_crystal_colour colorless
_exptl_crystal_density_diffrn 1.778
_exptl_crystal_density_method 'not measured'
_exptl_crystal_description 'irregular block'
_exptl_crystal_F_000 1568
_exptl_crystal_size_max 0.36
_exptl_crystal_size_mid 0.30
_exptl_crystal_size_min 0.26
_refine_diff_density_max 1.891
_refine_diff_density_min -0.683
_refine_diff_density_rms 0.111
_refine_ls_extinction_method none
_refine_ls_goodness_of_fit_ref 0.911
_refine_ls_hydrogen_treatment mixed
_refine_ls_matrix_type full
_refine_ls_number_parameters 348
_refine_ls_number_reflns 7331
_refine_ls_number_restraints 0
_refine_ls_restrained_S_all 0.911
_refine_ls_R_factor_all 0.0313
_refine_ls_R_factor_gt 0.0235
_refine_ls_shift/su_max 0.005
_refine_ls_shift/su_mean 0.000
_refine_ls_structure_factor_coef Fsqd
_refine_ls_weighting_details 'calc w=1/[\s^2^(Fo^2^)+(0.0203P)^2^+0.0000P] where P=(Fo^2^+2Fc^2^)/3'
_refine_ls_weighting_scheme calc
_refine_ls_wR_factor_gt 0.0467
_refine_ls_wR_factor_ref 0.0478
_reflns_number_gt 6036
_reflns_number_total 7331
_reflns_threshold_expression >2sigma(I)
_cod_data_source_file ja102479h_si_002_5.cif
_cod_data_source_block marta71s
_cod_original_sg_symbol_H-M 'P 21/c'
_cod_database_code 4102623

loop_
_symmetry_equiv_pos_as_xyz
'x, y, z'
'-x, y+1/2, -z+1/2'
'-x, -y, -z'
'x, -y-1/2, z-1/2'

loop_
_atom_site_label
_atom_site_type_symbol
_atom_site_fract_x
_atom_site_fract_y
_atom_site_fract_z
_atom_site_U_iso_or_equiv
_atom_site_adp_type
_atom_site_occupancy
_atom_site_symmetry_multiplicity
_atom_site_calc_flag
_atom_site_refinement_flags
H1 H 0.831(3) 0.7918(16) 0.188(2) 0.030(9) Uiso 1 1 d .
Ir1 Ir 0.819485(10) 0.857058(6) 0.144305(8) 0.01388(4) Uani 1 1 d .
Br1 Br 0.81334(3) 0.985314(16) 0.07261(2) 0.02261(7) Uani 1 1 d .
P1 P 1.02644(7) 0.85871(4) 0.18383(5) 0.01530(16) Uani 1 1 d .
P2 P 0.61506(7) 0.84283(4) 0.09756(5) 0.01516(16) Uani 1 1 d .
Si1 Si 0.83568(8) 0.81488(5) -0.01546(6) 0.01790(18) Uani 1 1 d .
O1 O 0.7968(2) 0.94138(12) 0.32659(15) 0.0282(5) Uani 1 1 d .
C1 C 0.8051(3) 0.90560(16) 0.2640(2) 0.0187(7) Uani 1 1 d .
C2 C 0.8320(3) 0.71578(16) -0.0368(2) 0.0252(7) Uani 1 1 d .
H2A H 0.8397 0.7061 -0.1034 0.038 Uiso 1 1 calc R
H2B H 0.7562 0.6965 -0.0252 0.038 Uiso 1 1 calc R
H2C H 0.8983 0.6934 0.0073 0.038 Uiso 1 1 calc R
C3 C 0.9722(3) 0.84613(16) -0.0606(2) 0.0226(7) Uani 1 1 d .
H3A H 0.9748 0.8204 -0.1212 0.027 Uiso 1 1 calc R
H3B H 0.9606 0.8970 -0.0773 0.027 Uiso 1 1 calc R
C4 C 1.0945(3) 0.83839(16) 0.0045(2) 0.0221(7) Uani 1 1 d .
H4A H 1.1573 0.8495 -0.0329 0.027 Uiso 1 1 calc R
H4B H 1.1055 0.7886 0.0268 0.027 Uiso 1 1 calc R
C5 C 1.1084(3) 0.88770(17) 0.0923(2) 0.0210(7) Uani 1 1 d .
H5A H 1.0808 0.9358 0.0704 0.025 Uiso 1 1 calc R
H5B H 1.1942 0.8911 0.1217 0.025 Uiso 1 1 calc R
C6 C 1.1043(3) 0.77582(16) 0.2238(2) 0.0181(6) Uani 1 1 d .
C7 C 1.2232(3) 0.77941(17) 0.2682(2) 0.0260(7) Uani 1 1 d .
H7 H 1.2602 0.8245 0.2810 0.031 Uiso 1 1 calc R
C8 C 1.2886(3) 0.71873(18) 0.2941(2) 0.0309(8) Uani 1 1 d .
H8 H 1.3701 0.7222 0.3246 0.037 Uiso 1 1 calc R
C9 C 1.2364(3) 0.65287(16) 0.2761(2) 0.0247(7) Uani 1 1 d .
H9 H 1.2815 0.6110 0.2942 0.030 Uiso 1 1 calc R
C10 C 1.1186(3) 0.64833(16) 0.2319(2) 0.0219(7) Uani 1 1 d .
H10 H 1.0824 0.6031 0.2187 0.026 Uiso 1 1 calc R
C11 C 1.0520(3) 0.70957(16) 0.2062(2) 0.0196(7) Uani 1 1 d .
H11 H 0.9703 0.7059 0.1764 0.024 Uiso 1 1 calc R
C12 C 1.0793(3) 0.91952(15) 0.2835(2) 0.0172(6) Uani 1 1 d .
C13 C 1.1037(3) 0.98995(16) 0.2653(2) 0.0196(7) Uani 1 1 d .
H13 H 1.0963 1.0058 0.2007 0.024 Uiso 1 1 calc R
C14 C 1.1388(3) 1.03744(17) 0.3405(2) 0.0255(8) Uani 1 1 d .
H14 H 1.1565 1.0852 0.3271 0.031 Uiso 1 1 calc R
C15 C 1.1480(3) 1.01518(18) 0.4348(2) 0.0284(8) Uani 1 1 d .
H15 H 1.1718 1.0476 0.4863 0.034 Uiso 1 1 calc R
C16 C 1.1223(3) 0.94563(18) 0.4537(2) 0.0274(8) Uani 1 1 d .
H16 H 1.1280 0.9303 0.5184 0.033 Uiso 1 1 calc R
C17 C 1.0880(3) 0.89777(17) 0.3786(2) 0.0222(7) Uani 1 1 d .
H17 H 1.0704 0.8500 0.3923 0.027 Uiso 1 1 calc R
C18 C 0.7142(3) 0.85300(17) -0.1118(2) 0.0236(7) Uani 1 1 d .
H18A H 0.7290 0.9046 -0.1152 0.028 Uiso 1 1 calc R
H18B H 0.7245 0.8325 -0.1742 0.028 Uiso 1 1 calc R
C19 C 0.5836(3) 0.84327(17) -0.1040(2) 0.0240(7) Uani 1 1 d .
H19A H 0.5673 0.7919 -0.0988 0.029 Uiso 1 1 calc R
H19B H 0.5326 0.8609 -0.1639 0.029 Uiso 1 1 calc R
C20 C 0.5486(3) 0.88157(16) -0.0180(2) 0.0201(7) Uani 1 1 d .
H20A H 0.4606 0.8805 -0.0250 0.024 Uiso 1 1 calc R
H20B H 0.5734 0.9319 -0.0189 0.024 Uiso 1 1 calc R
C21 C 0.5501(3) 0.75375(15) 0.09087(19) 0.0159(6) Uani 1 1 d .
C22 C 0.6171(3) 0.69314(16) 0.1152(2) 0.0194(7) Uani 1 1 d .
H22 H 0.7015 0.6965 0.1322 0.023 Uiso 1 1 calc R
C23 C 0.5620(3) 0.62727(16) 0.1150(2) 0.0246(7) Uani 1 1 d .
H23 H 0.6091 0.5860 0.1319 0.029 Uiso 1 1 calc R
C24 C 0.4396(3) 0.62130(17) 0.0905(2) 0.0257(8) Uani 1 1 d .
H24 H 0.4021 0.5763 0.0912 0.031 Uiso 1 1 calc R
C25 C 0.3719(3) 0.68154(17) 0.0648(2) 0.0266(8) Uani 1 1 d .
H25 H 0.2876 0.6778 0.0466 0.032 Uiso 1 1 calc R
C26 C 0.4258(3) 0.74707(17) 0.0652(2) 0.0238(7) Uani 1 1 d .
H26 H 0.3782 0.7881 0.0480 0.029 Uiso 1 1 calc R
C27 C 0.5347(3) 0.88163(15) 0.1853(2) 0.0159(6) Uani 1 1 d .
C28 C 0.4623(3) 0.94094(16) 0.1681(2) 0.0226(7) Uani 1 1 d .
H28 H 0.4500 0.9633 0.1068 0.027 Uiso 1 1 calc R
C29 C 0.4075(3) 0.96794(16) 0.2400(2) 0.0260(8) Uani 1 1 d .
H29 H 0.3578 1.0086 0.2277 0.031 Uiso 1 1 calc R
C30 C 0.4250(3) 0.93595(17) 0.3292(2) 0.0255(7) Uani 1 1 d .
H30 H 0.3880 0.9549 0.3784 0.031 Uiso 1 1 calc R
C31 C 0.4962(3) 0.87642(16) 0.3472(2) 0.0209(7) Uani 1 1 d .
H31 H 0.5077 0.8541 0.4085 0.025 Uiso 1 1 calc R
C32 C 0.5507(3) 0.84951(16) 0.2754(2) 0.0189(7) Uani 1 1 d .
H32 H 0.5997 0.8085 0.2877 0.023 Uiso 1 1 calc R

loop_
_atom_site_aniso_label
_atom_site_aniso_U_11
_atom_site_aniso_U_22
_atom_site_aniso_U_33
_atom_site_aniso_U_23
_atom_site_aniso_U_13
_atom_site_aniso_U_12
Ir1 0.01309(6) 0.01531(6) 0.01334(6) 0.00067(5) 0.00273(4) -0.00111(5)
Br1 0.02375(18) 0.01780(15) 0.02605(17) 0.00447(13) 0.00416(14) -0.00213(13)
P1 0.0132(4) 0.0168(4) 0.0159(4) 0.0003(3) 0.0026(3) -0.0017(3)
P2 0.0136(4) 0.0159(4) 0.0157(4) 0.0019(3) 0.0020(3) -0.0002(3)
Si1 0.0176(5) 0.0216(5) 0.0148(4) -0.0008(3) 0.0037(3) -0.0020(4)
O1 0.0257(14) 0.0340(14) 0.0251(12) -0.0074(11) 0.0056(10) -0.0002(11)
C1 0.0151(17) 0.0211(16) 0.0196(16) 0.0015(13) 0.0026(13) -0.0020(13)
C2 0.030(2) 0.0266(18) 0.0199(16) -0.0077(14) 0.0076(14) -0.0042(15)
C3 0.0237(18) 0.0284(18) 0.0169(15) -0.0005(13) 0.0065(13) -0.0044(14)
C4 0.0237(19) 0.0246(17) 0.0205(16) 0.0012(13) 0.0103(14) -0.0034(14)
C5 0.0172(17) 0.0240(17) 0.0229(17) 0.0021(13) 0.0068(13) -0.0029(14)
C6 0.0173(17) 0.0190(16) 0.0191(15) 0.0014(12) 0.0062(13) 0.0009(13)
C7 0.0182(18) 0.0219(17) 0.0360(19) -0.0001(14) 0.0004(15) -0.0014(14)
C8 0.0169(19) 0.034(2) 0.039(2) -0.0008(16) -0.0027(15) 0.0050(15)
C9 0.0250(19) 0.0214(17) 0.0284(18) 0.0035(14) 0.0071(15) 0.0061(14)
C10 0.0209(18) 0.0172(16) 0.0290(17) -0.0001(14) 0.0086(14) -0.0013(14)
C11 0.0149(17) 0.0209(16) 0.0231(16) 0.0012(13) 0.0040(13) -0.0010(13)
C12 0.0106(16) 0.0191(16) 0.0216(16) -0.0033(12) 0.0025(12) 0.0004(12)
C13 0.0143(17) 0.0192(16) 0.0240(17) 0.0004(13) 0.0000(13) 0.0034(13)
C14 0.0205(18) 0.0184(17) 0.035(2) -0.0059(14) -0.0001(15) 0.0028(14)
C15 0.0199(19) 0.038(2) 0.0254(18) -0.0145(15) -0.0008(14) 0.0060(16)
C16 0.0223(19) 0.039(2) 0.0209(17) -0.0038(15) 0.0037(14) 0.0059(16)
C17 0.0182(18) 0.0239(17) 0.0239(17) -0.0012(14) 0.0028(14) 0.0006(14)
C18 0.0228(18) 0.0325(19) 0.0153(15) -0.0006(14) 0.0031(13) -0.0033(15)
C19 0.0236(19) 0.033(2) 0.0139(15) 0.0035(13) -0.0007(13) -0.0063(14)
C20 0.0163(17) 0.0229(16) 0.0201(16) 0.0055(13) 0.0008(13) -0.0015(13)
C21 0.0182(17) 0.0178(15) 0.0119(14) -0.0017(11) 0.0036(12) -0.0034(12)
C22 0.0163(17) 0.0230(17) 0.0179(16) 0.0029(13) 0.0007(13) 0.0000(13)
C23 0.029(2) 0.0215(18) 0.0230(17) 0.0041(13) 0.0045(15) -0.0029(14)
C24 0.032(2) 0.0237(17) 0.0234(17) -0.0019(14) 0.0094(15) -0.0090(15)
C25 0.0195(19) 0.0305(19) 0.0306(19) -0.0034(15) 0.0064(15) -0.0070(15)
C26 0.0221(19) 0.0228(17) 0.0261(17) 0.0001(14) 0.0033(14) 0.0006(14)
C27 0.0127(16) 0.0144(14) 0.0202(16) 0.0006(12) 0.0025(12) -0.0005(12)
C28 0.0231(18) 0.0208(16) 0.0226(17) 0.0036(13) 0.0009(14) 0.0024(14)
C29 0.025(2) 0.0172(16) 0.035(2) 0.0002(14) 0.0049(15) 0.0071(14)
C30 0.0221(19) 0.0249(18) 0.0316(18) -0.0055(15) 0.0106(15) -0.0007(15)
C31 0.0196(18) 0.0231(17) 0.0206(16) 0.0019(13) 0.0050(13) -0.0002(13)
C32 0.0151(16) 0.0203(16) 0.0216(16) 0.0017(13) 0.0042(13) 0.0033(13)

loop_
_atom_type_symbol
_atom_type_description
_atom_type_scat_dispersion_real
_atom_type_scat_dispersion_imag
_atom_type_scat_source
C C 0.0033 0.0016 'International Tables Vol C Tables 4.2.6.8 and 6.1.1.4'
H H 0.0000 0.0000 'International Tables Vol C Tables 4.2.6.8 and 6.1.1.4'
O O 0.0106 0.0060 'International Tables Vol C Tables 4.2.6.8 and 6.1.1.4'
Si Si 0.0817 0.0704 'International Tables Vol C Tables 4.2.6.8 and 6.1.1.4'
P P 0.1023 0.0942 'International Tables Vol C Tables 4.2.6.8 and 6.1.1.4'
Br Br -0.2901 2.4595 'International Tables Vol C Tables 4.2.6.8 and 6.1.1.4'
Ir Ir -1.4442 7.9887 'International Tables Vol C Tables 4.2.6.8 and 6.1.1.4'

loop_
_geom_angle_atom_site_label_1
_geom_angle_atom_site_label_2
_geom_angle_atom_site_label_3
_geom_angle
C1 Ir1 P2 93.24(9)
C1 Ir1 P1 91.89(9)
P2 Ir1 P1 173.53(3)
C1 Ir1 Si1 171.17(9)
P2 Ir1 Si1 86.92(3)
P1 Ir1 Si1 88.61(3)
C1 Ir1 Br1 84.44(9)
P2 Ir1 Br1 92.55(2)
P1 Ir1 Br1 91.86(2)
Si1 Ir1 Br1 86.74(2)
C1 Ir1 H1 92.8(13)
P2 Ir1 H1 91.7(13)
P1 Ir1 H1 84.1(13)
Si1 Ir1 H1 96.0(13)
Br1 Ir1 H1 175.0(13)
C5 P1 C12 102.79(14)
C5 P1 C6 101.00(14)
C12 P1 C6 103.07(14)
C5 P1 Ir1 118.00(11)
C12 P1 Ir1 111.49(10)
C6 P1 Ir1 118.33(10)
C20 P2 C27 105.77(14)
C20 P2 C21 103.03(14)
C27 P2 C21 98.72(13)
C20 P2 Ir1 115.86(10)
C27 P2 Ir1 111.54(10)
C21 P2 Ir1 119.80(10)
C3 Si1 C2 104.44(14)
C3 Si1 C18 100.22(14)
C2 Si1 C18 105.61(15)
C3 Si1 Ir1 115.11(10)
C2 Si1 Ir1 117.84(10)
C18 Si1 Ir1 111.76(10)
O1 C1 Ir1 171.2(3)
Si1 C2 H2A 109.5
Si1 C2 H2B 109.5
H2A C2 H2B 109.5
Si1 C2 H2C 109.5
H2A C2 H2C 109.5
H2B C2 H2C 109.5
C4 C3 Si1 119.1(2)
C4 C3 H3A 107.6
Si1 C3 H3A 107.6
C4 C3 H3B 107.6
Si1 C3 H3B 107.6
H3A C3 H3B 107.0
C3 C4 C5 111.9(3)
C3 C4 H4A 109.2
C5 C4 H4A 109.2
C3 C4 H4B 109.2
C5 C4 H4B 109.2
H4A C4 H4B 107.9
C4 C5 P1 113.9(2)
C4 C5 H5A 108.8
P1 C5 H5A 108.8
C4 C5 H5B 108.8
P1 C5 H5B 108.8
H5A C5 H5B 107.7
C7 C6 C11 118.5(3)
C7 C6 P1 118.3(2)
C11 C6 P1 123.0(2)
C8 C7 C6 121.0(3)
C8 C7 H7 119.5
C6 C7 H7 119.5
C7 C8 C9 120.3(3)
C7 C8 H8 119.8
C9 C8 H8 119.8
C10 C9 C8 119.4(3)
C10 C9 H9 120.3
C8 C9 H9 120.3
C9 C10 C11 120.4(3)
C9 C10 H10 119.8
C11 C10 H10 119.8
C6 C11 C10 120.3(3)
C6 C11 H11 119.9
C10 C11 H11 119.9
C13 C12 C17 118.7(3)
C13 C12 P1 120.3(2)
C17 C12 P1 120.9(2)
C14 C13 C12 120.8(3)
C14 C13 H13 119.6
C12 C13 H13 119.6
C15 C14 C13 120.0(3)
C15 C14 H14 120.0
C13 C14 H14 120.0
C16 C15 C14 119.7(3)
C16 C15 H15 120.2
C14 C15 H15 120.2
C15 C16 C17 120.4(3)
C15 C16 H16 119.8
C17 C16 H16 119.8
C12 C17 C16 120.3(3)
C12 C17 H17 119.8
C16 C17 H17 119.8
C19 C18 Si1 119.6(2)
C19 C18 H18A 107.4
Si1 C18 H18A 107.4
C19 C18 H18B 107.4
Si1 C18 H18B 107.4
H18A C18 H18B 106.9
C18 C19 C20 113.9(3)
C18 C19 H19A 108.8
C20 C19 H19A 108.8
C18 C19 H19B 108.8
C20 C19 H19B 108.8
H19A C19 H19B 107.7
C19 C20 P2 113.4(2)
C19 C20 H20A 108.9
P2 C20 H20A 108.9
C19 C20 H20B 108.9
P2 C20 H20B 108.9
H20A C20 H20B 107.7
C22 C21 C26 118.4(3)
C22 C21 P2 123.1(2)
C26 C21 P2 118.4(2)
C21 C22 C23 120.6(3)
C21 C22 H22 119.7
C23 C22 H22 119.7
C24 C23 C22 120.6(3)
C24 C23 H23 119.7
C22 C23 H23 119.7
C23 C24 C25 119.2(3)
C23 C24 H24 120.4
C25 C24 H24 120.4
C26 C25 C24 120.5(3)
C26 C25 H25 119.7
C24 C25 H25 119.7
C25 C26 C21 120.7(3)
C25 C26 H26 119.7
C21 C26 H26 119.7
C28 C27 C32 118.9(3)
C28 C27 P2 124.3(2)
C32 C27 P2 116.8(2)
C27 C28 C29 120.3(3)
C27 C28 H28 119.9
C29 C28 H28 119.9
C30 C29 C28 120.2(3)
C30 C29 H29 119.9
C28 C29 H29 119.9
C29 C30 C31 120.2(3)
C29 C30 H30 119.9
C31 C30 H30 119.9
C30 C31 C32 119.5(3)
C30 C31 H31 120.3
C32 C31 H31 120.3
C31 C32 C27 120.9(3)
C31 C32 H32 119.5
C27 C32 H32 119.5

loop_
_geom_bond_atom_site_label_1
_geom_bond_atom_site_label_2
_geom_bond_distance
Ir1 C1 1.958(3)
Ir1 P2 2.3166(8)
Ir1 P1 2.3217(8)
Ir1 Si1 2.4345(8)
Ir1 Br1 2.6162(4)
Ir1 H1 1.37(3)
P1 C5 1.818(3)
P1 C12 1.828(3)
P1 C6 1.832(3)
P2 C20 1.819(3)
P2 C27 1.829(3)
P2 C21 1.830(3)
Si1 C3 1.885(3)
Si1 C2 1.890(3)
Si1 C18 1.892(3)
O1 C1 1.131(3)
C2 H2A 0.9800
C2 H2B 0.9800
C2 H2C 0.9800
C3 C4 1.526(4)
C3 H3A 0.9900
C3 H3B 0.9900
C4 C5 1.535(4)
C4 H4A 0.9900
C4 H4B 0.9900
C5 H5A 0.9900
C5 H5B 0.9900
C6 C7 1.385(4)
C6 C11 1.386(4)
C7 C8 1.376(4)
C7 H7 0.9500
C8 C9 1.379(4)
C8 H8 0.9500
C9 C10 1.374(4)
C9 H9 0.9500
C10 C11 1.391(4)
C10 H10 0.9500
C11 H11 0.9500
C12 C13 1.390(4)
C12 C17 1.390(4)
C13 C14 1.389(4)
C13 H13 0.9500
C14 C15 1.383(5)
C14 H14 0.9500
C15 C16 1.380(5)
C15 H15 0.9500
C16 C17 1.392(4)
C16 H16 0.9500
C17 H17 0.9500
C18 C19 1.526(4)
C18 H18A 0.9900
C18 H18B 0.9900
C19 C20 1.530(4)
C19 H19A 0.9900
C19 H19B 0.9900
C20 H20A 0.9900
C20 H20B 0.9900
C21 C22 1.381(4)
C21 C26 1.402(4)
C22 C23 1.391(4)
C22 H22 0.9500
C23 C24 1.378(5)
C23 H23 0.9500
C24 C25 1.382(5)
C24 H24 0.9500
C25 C26 1.379(4)
C25 H25 0.9500
C26 H26 0.9500
C27 C28 1.384(4)
C27 C32 1.391(4)
C28 C29 1.386(4)
C28 H28 0.9500
C29 C30 1.378(4)
C29 H29 0.9500
C30 C31 1.380(4)
C30 H30 0.9500
C31 C32 1.384(4)
C31 H31 0.9500
C32 H32 0.9500
